data_1551956
loop_
_publ_author_name
'Zhao, Dongbing'
'Zhang, Yun'
'Chen, Gong'

_publ_section_title
;
 Three-Component Vicinal-Diarylation of Alkenes via Directed
 Transmetalation of Arylboronic Acids
;
_journal_name_full 'Chemical Science'
_journal_paper_doi 10.1039/C9SC02182E
_journal_year 2019
_chemical_formula_sum 'C27 H24 N2 O2'
_chemical_formula_weight 408.48
_space_group_crystal_system monoclinic
_space_group_IT_number 14
_space_group_name_Hall '-P 2ybc'
_space_group_name_H-M_alt 'P 1 21/c 1'
_symmetry_space_group_name_Hall '-P 2ybc'
_symmetry_space_group_name_H-M 'P 1 21/c 1'
_atom_sites_solution_hydrogens mixed
_audit_creation_method SHELXL-2014/8
_audit_update_record
;
2018-06-30 deposited with the CCDC.    2019-07-03 downloaded from the CCDC.
;
_cell_angle_alpha 90
_cell_angle_beta 96.31(3)
_cell_angle_gamma 90
_cell_formula_units_Z 4
_cell_length_a 10.452(2)
_cell_length_b 5.5211(11)
_cell_length_c 37.598(8)
_cell_measurement_reflns_used 4134
_cell_measurement_temperature 113(2)
_cell_measurement_theta_max 27.9304
_cell_measurement_theta_min 1.0898
_cell_volume 2156.5(8)
_computing_cell_refinement crystalclear
_computing_data_collection crystalclear
_computing_data_reduction crystalclear
_computing_molecular_graphics 'Bruker SHELXTL'
_computing_publication_material 'Bruker SHELXTL'
_computing_structure_refinement 'SHELXL-97 (Sheldrick, 1997)'
_computing_structure_solution 'SHELXS-97 (Sheldrick, 1990)'
_diffrn_ambient_temperature 113(2)
_diffrn_measured_fraction_theta_full 0.995
_diffrn_measured_fraction_theta_max 0.995
_diffrn_measurement_device_type 'rigaku saturn'
_diffrn_radiation_type MoK\a
_diffrn_radiation_wavelength 0.71073
_diffrn_reflns_av_R_equivalents 0.0470
_diffrn_reflns_av_unetI/netI 0.0351
_diffrn_reflns_Laue_measured_fraction_full 0.995
_diffrn_reflns_Laue_measured_fraction_max 0.995
_diffrn_reflns_limit_h_max 12
_diffrn_reflns_limit_h_min -12
_diffrn_reflns_limit_k_max 6
_diffrn_reflns_limit_k_min -6
_diffrn_reflns_limit_l_max 44
_diffrn_reflns_limit_l_min -44
_diffrn_reflns_number 15043
_diffrn_reflns_point_group_measured_fraction_full 0.995
_diffrn_reflns_point_group_measured_fraction_max 0.995
_diffrn_reflns_theta_full 25.020
_diffrn_reflns_theta_max 25.020
_diffrn_reflns_theta_min 1.090
_diffrn_standards_decay_% 0
_diffrn_standards_interval_count 0
_diffrn_standards_interval_time 0
_diffrn_standards_number 0
_exptl_absorpt_coefficient_mu 0.080
_exptl_absorpt_correction_T_max 1.0000
_exptl_absorpt_correction_T_min 0.9079
_exptl_absorpt_correction_type multi-scan
_exptl_absorpt_process_details crystalclear
_exptl_crystal_density_diffrn 1.258
_exptl_crystal_F_000 864
_exptl_crystal_size_max 0.200
_exptl_crystal_size_mid 0.180
_exptl_crystal_size_min 0.120
_refine_diff_density_max 0.330
_refine_diff_density_min -0.191
_refine_diff_density_rms 0.042
_refine_ls_extinction_coef 0.016(2)
_refine_ls_extinction_expression Fc^*^=kFc[1+0.001xFc^2^\l^3^/sin(2\q)]^-1/4^
_refine_ls_extinction_method 'SHELXL-2014/8 (Sheldrick 2014'
_refine_ls_goodness_of_fit_ref 1.076
_refine_ls_hydrogen_treatment mixed
_refine_ls_matrix_type full
_refine_ls_number_parameters 285
_refine_ls_number_reflns 3793
_refine_ls_number_restraints 1
_refine_ls_restrained_S_all 1.076
_refine_ls_R_factor_all 0.0736
_refine_ls_R_factor_gt 0.0612
_refine_ls_shift/su_max 0.003
_refine_ls_shift/su_mean 0.001
_refine_ls_structure_factor_coef Fsqd
_refine_ls_weighting_details 'w=1/[\s^2^(Fo^2^)+(0.0742P)^2^+0.8595P] where P=(Fo^2^+2Fc^2^)/3'
_refine_ls_weighting_scheme calc
_refine_ls_wR_factor_gt 0.1501
_refine_ls_wR_factor_ref 0.1627
_reflns_Friedel_coverage 0.000
_reflns_number_gt 3211
_reflns_number_total 3793
_reflns_threshold_expression 'I > 2\s(I)'
_cod_data_source_file c9sc02182e2.cif
_cod_data_source_block shelxl
_cod_depositor_comments
;
The following automatic conversions were performed:

'_exptl_absorpt_correction_type' value 'Multi-scan' changed to
'multi-scan' according to
/home/data/users/saulius/crontab/automatic-downloads/rss-feeds/RSC/lib/dictionaries/cif_core.dic
dictionary named 'cif_core.dic' version 2.4.2 from 2011-04-26.

Automatic conversion script
Id: cif_fix_values 4973 2017-02-22 13:04:09Z antanas 
;
_cod_database_code 1551956
_shelx_shelxl_version_number 2014/8
_shelx_space_group_comment
;
The symmetry employed for this shelxl refinement is uniquely defined
by the following loop, which should always be used as a source of
symmetry information in preference to the above space-group names.
They are only intended as comments.
;
_shelx_estimated_absorpt_t_min 0.984
_shelx_estimated_absorpt_t_max 0.990

loop_
_space_group_symop_operation_xyz
'x, y, z'
'-x, y+1/2, -z+1/2'
'-x, -y, -z'
'x, -y-1/2, z-1/2'

loop_
_atom_site_label
_atom_site_type_symbol
_atom_site_fract_x
_atom_site_fract_y
_atom_site_fract_z
_atom_site_U_iso_or_equiv
_atom_site_adp_type
_atom_site_occupancy
_atom_site_site_symmetry_order
_atom_site_calc_flag
_atom_site_refinement_flags_posn
_atom_site_refinement_flags_adp
O1 O 1.0019(2) 0.2160(3) 0.10794(5) 0.0678(6) Uani 1 1 d . .
O2 O 0.69670(16) 0.6164(4) 0.26397(5) 0.0659(6) Uani 1 1 d . .
N1 N 0.88595(19) 0.7443(4) 0.00764(5) 0.0515(5) Uani 1 1 d . .
N2 N 0.94240(17) 0.5291(4) 0.07117(5) 0.0451(5) Uani 1 1 d D .
H2 H 0.969(2) 0.676(2) 0.0651(6) 0.054 Uiso 1 1 d D U
C1 C 0.8570(3) 0.8601(6) -0.02326(7) 0.0664(8) Uani 1 1 d . .
H1 H 0.9093 0.9932 -0.0285 0.080 Uiso 1 1 calc R U
C2 C 0.7525(3) 0.7956(7) -0.04863(7) 0.0726(9) Uani 1 1 d . .
H2A H 0.7356 0.8846 -0.0703 0.087 Uiso 1 1 calc R U
C3 C 0.6774(3) 0.6076(7) -0.04188(7) 0.0705(9) Uani 1 1 d . .
H3 H 0.6071 0.5627 -0.0588 0.085 Uiso 1 1 calc R U
C4 C 0.7032(2) 0.4757(5) -0.00943(6) 0.0554(7) Uani 1 1 d . .
C5 C 0.6315(3) 0.2724(7) 0.00030(9) 0.0784(10) Uani 1 1 d . .
H5 H 0.5601 0.2171 -0.0154 0.094 Uiso 1 1 calc R U
C6 C 0.6642(3) 0.1549(6) 0.03208(9) 0.0779(10) Uani 1 1 d . .
H6 H 0.6152 0.0185 0.0379 0.094 Uiso 1 1 calc R U
C7 C 0.7688(2) 0.2316(5) 0.05637(7) 0.0578(7) Uani 1 1 d . .
H7 H 0.7899 0.1477 0.0783 0.069 Uiso 1 1 calc R U
C8 C 0.84008(19) 0.4286(4) 0.04804(6) 0.0421(5) Uani 1 1 d . .
C9 C 0.8099(2) 0.5528(4) 0.01479(6) 0.0441(6) Uani 1 1 d . .
C10 C 1.0164(2) 0.4250(4) 0.09884(5) 0.0434(5) Uani 1 1 d . .
C11 C 1.1217(2) 0.5893(4) 0.11684(5) 0.0433(5) Uani 1 1 d . .
H11A H 1.0960 0.7603 0.1125 0.052 Uiso 1 1 calc R U
H11B H 1.2020 0.5618 0.1057 0.052 Uiso 1 1 calc R U
C12 C 1.1486(2) 0.5474(4) 0.15713(5) 0.0407(5) Uani 1 1 d . .
H12 H 1.1735 0.3737 0.1610 0.049 Uiso 1 1 calc R U
C13 C 1.2617(2) 0.7047(4) 0.17346(5) 0.0432(5) Uani 1 1 d . .
H13A H 1.2352 0.8769 0.1718 0.052 Uiso 1 1 calc R U
H13B H 1.2800 0.6642 0.1992 0.052 Uiso 1 1 calc R U
C14 C 1.3845(2) 0.6751(4) 0.15583(5) 0.0412(5) Uani 1 1 d . .
C15 C 1.4214(2) 0.8503(5) 0.13229(6) 0.0510(6) Uani 1 1 d . .
H15 H 1.3688 0.9892 0.1273 0.061 Uiso 1 1 calc R U
C16 C 1.5334(3) 0.8255(6) 0.11598(7) 0.0654(8) Uani 1 1 d . .
H16 H 1.5572 0.9470 0.1001 0.078 Uiso 1 1 calc R U
C17 C 1.6105(3) 0.6241(6) 0.12290(8) 0.0697(8) Uani 1 1 d . .
H17 H 1.6866 0.6049 0.1115 0.084 Uiso 1 1 calc R U
C18 C 1.5755(3) 0.4500(5) 0.14668(8) 0.0660(8) Uani 1 1 d . .
H18 H 1.6292 0.3128 0.1519 0.079 Uiso 1 1 calc R U
C19 C 1.4637(2) 0.4738(4) 0.16282(7) 0.0510(6) Uani 1 1 d . .
H19 H 1.4406 0.3521 0.1788 0.061 Uiso 1 1 calc R U
C20 C 1.0310(2) 0.5955(4) 0.17688(5) 0.0387(5) Uani 1 1 d . .
C21 C 1.0009(2) 0.4387(4) 0.20400(5) 0.0390(5) Uani 1 1 d . .
H21 H 1.0511 0.2970 0.2091 0.047 Uiso 1 1 calc R U
C22 C 0.89856(19) 0.4873(4) 0.22355(5) 0.0390(5) Uani 1 1 d . .
H22 H 0.8804 0.3793 0.2420 0.047 Uiso 1 1 calc R U
C23 C 0.82179(18) 0.6934(4) 0.21645(5) 0.0356(5) Uani 1 1 d . .
C24 C 0.8517(2) 0.8504(4) 0.18932(6) 0.0418(5) Uani 1 1 d . .
H24 H 0.8007 0.9908 0.1840 0.050 Uiso 1 1 calc R U
C25 C 0.9555(2) 0.8035(4) 0.17000(6) 0.0447(6) Uani 1 1 d . .
H25 H 0.9752 0.9137 0.1520 0.054 Uiso 1 1 calc R U
C26 C 0.71205(19) 0.7422(4) 0.23799(6) 0.0421(5) Uani 1 1 d . .
C27 C 0.6215(2) 0.9486(4) 0.22743(6) 0.0492(6) Uani 1 1 d . .
H27A H 0.5500 0.9455 0.2423 0.074 Uiso 1 1 calc R U
H27B H 0.5877 0.9320 0.2022 0.074 Uiso 1 1 calc R U
H27C H 0.6678 1.1025 0.2310 0.074 Uiso 1 1 calc R U

loop_
_atom_site_aniso_label
_atom_site_aniso_U_11
_atom_site_aniso_U_22
_atom_site_aniso_U_33
_atom_site_aniso_U_23
_atom_site_aniso_U_13
_atom_site_aniso_U_12
O1 0.0953(14) 0.0558(11) 0.0494(10) 0.0096(9) -0.0054(9) -0.0229(10)
O2 0.0515(10) 0.0788(13) 0.0714(12) 0.0330(10) 0.0253(9) 0.0090(9)
N1 0.0515(11) 0.0588(13) 0.0425(11) 0.0007(10) -0.0022(9) -0.0053(10)
N2 0.0438(10) 0.0498(12) 0.0403(10) -0.0016(9) -0.0011(8) -0.0164(9)
C1 0.0729(18) 0.0778(19) 0.0464(14) 0.0061(14) -0.0023(12) -0.0024(15)
C2 0.0687(18) 0.106(2) 0.0395(14) -0.0057(15) -0.0091(13) 0.0179(18)
C3 0.0473(15) 0.113(3) 0.0478(15) -0.0308(16) -0.0098(12) 0.0141(16)
C4 0.0339(11) 0.0834(19) 0.0484(14) -0.0290(13) 0.0022(10) -0.0001(12)
C5 0.0429(14) 0.115(3) 0.076(2) -0.048(2) 0.0051(13) -0.0265(16)
C6 0.0570(16) 0.097(2) 0.082(2) -0.0314(19) 0.0180(15) -0.0438(16)
C7 0.0519(14) 0.0647(16) 0.0592(15) -0.0163(13) 0.0174(11) -0.0234(13)
C8 0.0345(11) 0.0523(13) 0.0400(12) -0.0131(10) 0.0059(9) -0.0098(10)
C9 0.0336(11) 0.0580(14) 0.0405(12) -0.0146(11) 0.0038(9) 0.0004(10)
C10 0.0547(13) 0.0468(13) 0.0295(11) 0.0017(10) 0.0088(9) -0.0087(11)
C11 0.0467(12) 0.0479(13) 0.0352(11) 0.0004(10) 0.0038(9) -0.0083(10)
C12 0.0482(12) 0.0399(12) 0.0340(11) -0.0038(9) 0.0051(9) -0.0011(10)
C13 0.0458(12) 0.0493(13) 0.0333(11) -0.0043(10) -0.0010(9) 0.0002(10)
C14 0.0425(12) 0.0447(12) 0.0353(11) -0.0073(10) -0.0008(9) -0.0057(10)
C15 0.0609(15) 0.0505(14) 0.0403(12) 0.0019(11) 0.0007(11) -0.0076(12)
C16 0.0732(18) 0.078(2) 0.0471(14) -0.0064(14) 0.0147(13) -0.0293(16)
C17 0.0511(15) 0.092(2) 0.0683(18) -0.0335(17) 0.0181(13) -0.0212(16)
C18 0.0499(14) 0.0616(17) 0.086(2) -0.0172(16) 0.0077(14) 0.0003(13)
C19 0.0469(13) 0.0472(14) 0.0581(14) -0.0017(12) 0.0025(11) -0.0014(11)
C20 0.0438(11) 0.0395(12) 0.0322(10) -0.0055(9) 0.0012(9) -0.0044(9)
C21 0.0439(12) 0.0334(11) 0.0387(11) 0.0008(9) -0.0002(9) -0.0026(9)
C22 0.0392(11) 0.0381(12) 0.0395(11) 0.0052(9) 0.0034(9) -0.0066(9)
C23 0.0332(10) 0.0366(11) 0.0358(11) 0.0008(9) -0.0009(8) -0.0062(9)
C24 0.0467(12) 0.0380(12) 0.0403(12) 0.0052(10) 0.0031(9) 0.0006(10)
C25 0.0560(14) 0.0431(13) 0.0361(11) 0.0070(10) 0.0102(10) -0.0036(11)
C26 0.0346(11) 0.0459(13) 0.0452(12) 0.0030(10) 0.0015(9) -0.0072(10)
C27 0.0406(12) 0.0539(14) 0.0530(14) 0.0000(11) 0.0044(10) 0.0024(11)

loop_
_atom_type_symbol
_atom_type_description
_atom_type_scat_dispersion_real
_atom_type_scat_dispersion_imag
_atom_type_scat_source
C C 0.0033 0.0016 'International Tables Vol C Tables 4.2.6.8 and 6.1.1.4'
H H 0.0000 0.0000 'International Tables Vol C Tables 4.2.6.8 and 6.1.1.4'
N N 0.0061 0.0033 'International Tables Vol C Tables 4.2.6.8 and 6.1.1.4'
O O 0.0106 0.0060 'International Tables Vol C Tables 4.2.6.8 and 6.1.1.4'

loop_
_geom_angle_atom_site_label_1
_geom_angle_atom_site_label_2
_geom_angle_atom_site_label_3
_geom_angle
C1 N1 C9 117.5(2)
C10 N2 C8 129.4(2)
C10 N2 H2 114.4(16)
C8 N2 H2 115.7(16)
N1 C1 C2 123.5(3)
N1 C1 H1 118.2
C2 C1 H1 118.2
C3 C2 C1 119.4(3)
C3 C2 H2A 120.3
C1 C2 H2A 120.3
C2 C3 C4 119.9(2)
C2 C3 H3 120.0
C4 C3 H3 120.0
C5 C4 C3 124.8(2)
C5 C4 C9 118.0(3)
C3 C4 C9 117.2(3)
C6 C5 C4 120.7(2)
C6 C5 H5 119.6
C4 C5 H5 119.6
C5 C6 C7 121.6(3)
C5 C6 H6 119.2
C7 C6 H6 119.2
C8 C7 C6 119.4(3)
C8 C7 H7 120.3
C6 C7 H7 120.3
C7 C8 N2 124.2(2)
C7 C8 C9 120.4(2)
N2 C8 C9 115.38(19)
N1 C9 C4 122.4(2)
N1 C9 C8 117.72(19)
C4 C9 C8 119.8(2)
O1 C10 N2 122.6(2)
O1 C10 C11 123.0(2)
N2 C10 C11 114.31(19)
C10 C11 C12 113.25(18)
C10 C11 H11A 108.9
C12 C11 H11A 108.9
C10 C11 H11B 108.9
C12 C11 H11B 108.9
H11A C11 H11B 107.7
C20 C12 C11 112.69(18)
C20 C12 C13 109.35(17)
C11 C12 C13 111.06(18)
C20 C12 H12 107.9
C11 C12 H12 107.9
C13 C12 H12 107.9
C14 C13 C12 114.49(17)
C14 C13 H13A 108.6
C12 C13 H13A 108.6
C14 C13 H13B 108.6
C12 C13 H13B 108.6
H13A C13 H13B 107.6
C19 C14 C15 118.2(2)
C19 C14 C13 121.2(2)
C15 C14 C13 120.6(2)
C16 C15 C14 121.2(2)
C16 C15 H15 119.4
C14 C15 H15 119.4
C17 C16 C15 120.0(3)
C17 C16 H16 120.0
C15 C16 H16 120.0
C16 C17 C18 119.3(2)
C16 C17 H17 120.3
C18 C17 H17 120.3
C19 C18 C17 120.8(3)
C19 C18 H18 119.6
C17 C18 H18 119.6
C18 C19 C14 120.5(2)
C18 C19 H19 119.8
C14 C19 H19 119.8
C21 C20 C25 118.29(19)
C21 C20 C12 120.28(19)
C25 C20 C12 121.32(19)
C22 C21 C20 120.9(2)
C22 C21 H21 119.5
C20 C21 H21 119.5
C21 C22 C23 120.96(19)
C21 C22 H22 119.5
C23 C22 H22 119.5
C24 C23 C22 118.18(19)
C24 C23 C26 121.89(19)
C22 C23 C26 119.93(18)
C25 C24 C23 120.9(2)
C25 C24 H24 119.5
C23 C24 H24 119.5
C24 C25 C20 120.7(2)
C24 C25 H25 119.6
C20 C25 H25 119.6
O2 C26 C23 120.3(2)
O2 C26 C27 120.4(2)
C23 C26 C27 119.29(19)
C26 C27 H27A 109.5
C26 C27 H27B 109.5
H27A C27 H27B 109.5
C26 C27 H27C 109.5
H27A C27 H27C 109.5
H27B C27 H27C 109.5

loop_
_geom_bond_atom_site_label_1
_geom_bond_atom_site_label_2
_geom_bond_distance
O1 C10 1.218(3)
O2 C26 1.223(3)
N1 C1 1.331(3)
N1 C9 1.368(3)
N2 C10 1.354(3)
N2 C8 1.415(3)
N2 H2 0.895(10)
C1 C2 1.414(4)
C1 H1 0.9500
C2 C3 1.342(4)
C2 H2A 0.9500
C3 C4 1.421(4)
C3 H3 0.9500
C4 C5 1.420(4)
C4 C9 1.425(3)
C5 C6 1.369(5)
C5 H5 0.9500
C6 C7 1.410(4)
C6 H6 0.9500
C7 C8 1.374(3)
C7 H7 0.9500
C8 C9 1.430(3)
C10 C11 1.526(3)
C11 C12 1.528(3)
C11 H11A 0.9900
C11 H11B 0.9900
C12 C20 1.527(3)
C12 C13 1.539(3)
C12 H12 1.0000
C13 C14 1.517(3)
C13 H13A 0.9900
C13 H13B 0.9900
C14 C19 1.394(3)
C14 C15 1.394(3)
C15 C16 1.387(4)
C15 H15 0.9500
C16 C17 1.381(4)
C16 H16 0.9500
C17 C18 1.389(4)
C17 H17 0.9500
C18 C19 1.382(4)
C18 H18 0.9500
C19 H19 0.9500
C20 C21 1.400(3)
C20 C25 1.401(3)
C21 C22 1.389(3)
C21 H21 0.9500
C22 C23 1.401(3)
C22 H22 0.9500
C23 C24 1.400(3)
C23 C26 1.500(3)
C24 C25 1.394(3)
C24 H24 0.9500
C25 H25 0.9500
C26 C27 1.507(3)
C27 H27A 0.9800
C27 H27B 0.9800
C27 H27C 0.9800

loop_
_geom_torsion_atom_site_label_1
_geom_torsion_atom_site_label_2
_geom_torsion_atom_site_label_3
_geom_torsion_atom_site_label_4
_geom_torsion
C9 N1 C1 C2 0.2(4)
N1 C1 C2 C3 -0.3(5)
C1 C2 C3 C4 0.1(4)
C2 C3 C4 C5 -179.1(3)
C2 C3 C4 C9 0.1(4)
C3 C4 C5 C6 179.4(3)
C9 C4 C5 C6 0.2(4)
C4 C5 C6 C7 0.5(5)
C5 C6 C7 C8 -0.1(4)
C6 C7 C8 N2 176.4(2)
C6 C7 C8 C9 -1.0(4)
C10 N2 C8 C7 22.6(4)
C10 N2 C8 C9 -159.8(2)
C1 N1 C9 C4 0.1(3)
C1 N1 C9 C8 -179.6(2)
C5 C4 C9 N1 179.0(2)
C3 C4 C9 N1 -0.3(3)
C5 C4 C9 C8 -1.2(3)
C3 C4 C9 C8 179.5(2)
C7 C8 C9 N1 -178.6(2)
N2 C8 C9 N1 3.8(3)
C7 C8 C9 C4 1.7(3)
N2 C8 C9 C4 -175.99(19)
C8 N2 C10 O1 -0.5(4)
C8 N2 C10 C11 177.8(2)
O1 C10 C11 C12 -36.1(3)
N2 C10 C11 C12 145.6(2)
C10 C11 C12 C20 -60.9(3)
C10 C11 C12 C13 176.04(18)
C20 C12 C13 C14 -179.44(18)
C11 C12 C13 C14 -54.5(3)
C12 C13 C14 C19 -77.0(3)
C12 C13 C14 C15 103.4(2)
C19 C14 C15 C16 0.4(3)
C13 C14 C15 C16 180.0(2)
C14 C15 C16 C17 0.2(4)
C15 C16 C17 C18 -1.0(4)
C16 C17 C18 C19 1.3(4)
C17 C18 C19 C14 -0.8(4)
C15 C14 C19 C18 -0.1(3)
C13 C14 C19 C18 -179.7(2)
C11 C12 C20 C21 137.8(2)
C13 C12 C20 C21 -98.2(2)
C11 C12 C20 C25 -46.1(3)
C13 C12 C20 C25 77.9(2)
C25 C20 C21 C22 0.2(3)
C12 C20 C21 C22 176.37(18)
C20 C21 C22 C23 0.7(3)
C21 C22 C23 C24 -0.6(3)
C21 C22 C23 C26 -179.87(18)
C22 C23 C24 C25 -0.3(3)
C26 C23 C24 C25 178.97(19)
C23 C24 C25 C20 1.1(3)
C21 C20 C25 C24 -1.0(3)
C12 C20 C25 C24 -177.21(19)
C24 C23 C26 O2 -172.1(2)
C22 C23 C26 O2 7.1(3)
C24 C23 C26 C27 7.5(3)
C22 C23 C26 C27 -173.24(18)
